data_7004472
loop_
_publ_author_name
'Ammermann, Sven'
'Daniliuc, Constantin'
'Jones, Peter G.'
'du Mont, Wolf-Walther'
'Kowalsky, Wolfgang'
'Johannes, Hans-Hermann'

_publ_section_title
;
 A unique six-membered chelated iridium complex
;
_journal_issue 31
_journal_name_full 'Dalton Transactions'
_journal_page_first 4095
_journal_page_last 4098
_journal_paper_doi 10.1039/b807735p
_journal_year 2008
_chemical_formula_sum 'C26 H19 Cl4 Ir N2 O3'
_chemical_formula_weight 741.43
_chemical_name_systematic
;
?
;
_space_group_IT_number 2
_symmetry_cell_setting triclinic
_symmetry_space_group_name_Hall '-P 1'
_symmetry_space_group_name_H-M 'P -1'
_atom_sites_solution_hydrogens geom
_atom_sites_solution_primary direct
_atom_sites_solution_secondary difmap
_audit_creation_method SHELXL-97
_cell_angle_alpha 89.693(2)
_cell_angle_beta 83.124(2)
_cell_angle_gamma 85.740(2)
_cell_formula_units_Z 4
_cell_length_a 11.4605(11)
_cell_length_b 14.1259(14)
_cell_length_c 16.6417(16)
_cell_measurement_reflns_used 5343
_cell_measurement_temperature 133(2)
_cell_measurement_theta_max 30
_cell_measurement_theta_min 2
_cell_volume 2667.3(4)
_computing_cell_refinement 'Bruker SAINT'
_computing_data_collection 'Bruker SMART'
_computing_data_reduction 'Bruker SAINT'
_computing_molecular_graphics 'SIEMENS XP'
_computing_publication_material SHELXL-97
_computing_structure_refinement 'SHELXL-97 (Sheldrick, 1997)'
_computing_structure_solution 'SHELXS-97 (Sheldrick, 1990)'
_diffrn_ambient_temperature 133(2)
_diffrn_detector_area_resol_mean 8.192
_diffrn_measured_fraction_theta_full 0.918
_diffrn_measured_fraction_theta_max 0.910
_diffrn_measurement_device_type 'Bruker SMART 1000 CCD'
_diffrn_measurement_method '\w-and \f-scans'
_diffrn_radiation_monochromator graphite
_diffrn_radiation_source 'fine-focus sealed tube'
_diffrn_radiation_type MoK\a
_diffrn_radiation_wavelength 0.71073
_diffrn_reflns_av_R_equivalents 0.0000
_diffrn_reflns_av_sigmaI/netI 0.0688
_diffrn_reflns_limit_h_max 16
_diffrn_reflns_limit_h_min -15
_diffrn_reflns_limit_k_max 19
_diffrn_reflns_limit_k_min -19
_diffrn_reflns_limit_l_max 23
_diffrn_reflns_limit_l_min 0
_diffrn_reflns_number 17162
_diffrn_reflns_theta_full 30.00
_diffrn_reflns_theta_max 30.13
_diffrn_reflns_theta_min 1.23
_diffrn_standards_decay_% 0
_exptl_absorpt_coefficient_mu 5.438
_exptl_absorpt_correction_T_max 0.4960
_exptl_absorpt_correction_T_min 0.3442
_exptl_absorpt_correction_type multi-scan
_exptl_absorpt_process_details TWINABS
_exptl_crystal_colour colourless
_exptl_crystal_density_diffrn 1.846
_exptl_crystal_density_method 'not measured'
_exptl_crystal_description tablet
_exptl_crystal_F_000 1432
_exptl_crystal_size_max 0.28
_exptl_crystal_size_mid 0.16
_exptl_crystal_size_min 0.15
_refine_diff_density_max 1.732
_refine_diff_density_min -1.211
_refine_diff_density_rms 0.200
_refine_ls_extinction_method none
_refine_ls_goodness_of_fit_ref 1.027
_refine_ls_hydrogen_treatment riding
_refine_ls_matrix_type full
_refine_ls_number_parameters 667
_refine_ls_number_reflns 17162
_refine_ls_number_restraints 908
_refine_ls_restrained_S_all 1.004
_refine_ls_R_factor_all 0.0633
_refine_ls_R_factor_gt 0.0425
_refine_ls_shift/su_max 0.001
_refine_ls_shift/su_mean 0.000
_refine_ls_structure_factor_coef Fsqd
_refine_ls_weighting_details 'calc w=1/[\s^2^(Fo^2^)+(0.0618P)^2^+0.0000P] where P=(Fo^2^+2Fc^2^)/3'
_refine_ls_weighting_scheme calc
_refine_ls_wR_factor_gt 0.1015
_refine_ls_wR_factor_ref 0.1083
_reflns_number_gt 13441
_reflns_number_total 17162
_reflns_threshold_expression >2sigma(I)
_cod_data_source_file b807735p.txt
_cod_data_source_block jingle_5
_cod_depositor_comments
;
The following automatic conversions were performed:
'_symmetry_cell_setting' value 'Triclinic' changed to 'triclinic'
according to '/home/saulius/struct/CIF-dictionaries/cif_core.dic'
dictionary named 'cif_core.dic' version 2.4.1 from 2010-06-29.

Automatic conversion script
Id: cif_fix_enum 1527 2010-12-29 10:47:43Z saulius 
;
_cod_database_code 7004472

loop_
_symmetry_equiv_pos_as_xyz
'x, y, z'
'-x, -y, -z'

loop_
_atom_site_label
_atom_site_type_symbol
_atom_site_fract_x
_atom_site_fract_y
_atom_site_fract_z
_atom_site_U_iso_or_equiv
_atom_site_adp_type
_atom_site_occupancy
_atom_site_symmetry_multiplicity
_atom_site_calc_flag
_atom_site_refinement_flags
_atom_site_disorder_assembly
_atom_site_disorder_group
Ir1 Ir 0.26812(2) 0.431393(17) 0.214893(14) 0.01679(6) Uani 1 1 d . . .
Ir2 Ir 0.11858(2) 0.934037(18) 0.244805(14) 0.01685(6) Uani 1 1 d . . .
C1 C 0.0461(5) 0.3327(4) 0.2759(4) 0.0195(12) Uani 1 1 d U . .
C2 C -0.0383(6) 0.2709(5) 0.2640(4) 0.0234(14) Uani 1 1 d U . .
H2 H -0.0794 0.2419 0.3095 0.028 Uiso 1 1 calc R . .
C3 C -0.0641(6) 0.2506(5) 0.1881(4) 0.0284(15) Uani 1 1 d U . .
H3 H -0.1213 0.2070 0.1809 0.034 Uiso 1 1 calc R . .
C4 C -0.0055(6) 0.2945(5) 0.1214(4) 0.0292(15) Uani 1 1 d U . .
H4 H -0.0251 0.2846 0.0684 0.035 Uiso 1 1 calc R . .
C5 C 0.0818(5) 0.3528(5) 0.1345(4) 0.0220(13) Uani 1 1 d U . .
H5 H 0.1239 0.3814 0.0892 0.026 Uiso 1 1 calc R . .
C6 C 0.0712(5) 0.3542(4) 0.3582(4) 0.0170(12) Uani 1 1 d U . .
C7 C -0.0228(6) 0.3735(5) 0.4219(4) 0.0210(13) Uani 1 1 d U . .
C8 C 0.0060(6) 0.3818(5) 0.5001(4) 0.0244(14) Uani 1 1 d U . .
H8 H -0.0560 0.3918 0.5432 0.029 Uiso 1 1 calc R . .
C9 C 0.1216(6) 0.3760(5) 0.5179(4) 0.0255(14) Uani 1 1 d U . .
H9 H 0.1385 0.3817 0.5721 0.031 Uiso 1 1 calc R . .
C10 C 0.2123(6) 0.3616(5) 0.4547(4) 0.0245(14) Uani 1 1 d U . .
H10 H 0.2917 0.3600 0.4660 0.029 Uiso 1 1 calc R . .
C11 C 0.1892(5) 0.3496(4) 0.3753(4) 0.0192(13) Uani 1 1 d U . .
C12 C 0.2860(5) 0.3361(5) 0.3084(4) 0.0238(14) Uani 1 1 d U . .
H12A H 0.2881 0.2707 0.2870 0.029 Uiso 1 1 calc R . .
H12B H 0.3619 0.3436 0.3296 0.029 Uiso 1 1 calc R . .
C13 C -0.1471(6) 0.3937(5) 0.4088(4) 0.0224(13) Uani 1 1 d U . .
C14 C -0.2372(6) 0.3605(5) 0.4642(4) 0.0259(14) Uani 1 1 d U . .
H14 H -0.2177 0.3199 0.5070 0.031 Uiso 1 1 calc R . .
C15 C -0.3547(6) 0.3867(5) 0.4566(4) 0.0310(16) Uani 1 1 d U . .
H15 H -0.4148 0.3644 0.4948 0.037 Uiso 1 1 calc R . .
C16 C -0.3848(6) 0.4442(6) 0.3949(5) 0.0353(17) Uani 1 1 d U . .
H16 H -0.4655 0.4614 0.3902 0.042 Uiso 1 1 calc R . .
C17 C -0.2982(6) 0.4775(5) 0.3392(5) 0.0326(16) Uani 1 1 d U . .
H17 H -0.3189 0.5177 0.2963 0.039 Uiso 1 1 calc R . .
C18 C -0.1796(6) 0.4517(5) 0.3463(4) 0.0285(15) Uani 1 1 d U . .
H18 H -0.1202 0.4742 0.3078 0.034 Uiso 1 1 calc R . .
C19 C 0.3374(5) 0.4552(4) 0.0404(4) 0.0185(12) Uani 1 1 d U . .
C20 C 0.3661(6) 0.4911(5) -0.0366(4) 0.0225(13) Uani 1 1 d U . .
H20 H 0.4104 0.4530 -0.0780 0.027 Uiso 1 1 calc R . .
C21 C 0.3280(6) 0.5841(5) -0.0510(4) 0.0274(15) Uani 1 1 d U . .
H21 H 0.3465 0.6111 -0.1030 0.033 Uiso 1 1 calc R . .
C22 C 0.2634(6) 0.6374(5) 0.0101(4) 0.0264(15) Uani 1 1 d U . .
H22 H 0.2354 0.7009 0.0005 0.032 Uiso 1 1 calc R . .
C23 C 0.2396(5) 0.5967(5) 0.0861(4) 0.0229(14) Uani 1 1 d U . .
H23 H 0.1978 0.6342 0.1289 0.027 Uiso 1 1 calc R . .
C24 C 0.3726(5) 0.3537(5) 0.0603(4) 0.0193(13) Uani 1 1 d U . .
C25 C 0.2089(6) 0.5292(5) 0.2836(4) 0.0231(14) Uani 1 1 d U . .
C26 C 0.3113(5) 0.8174(4) 0.3201(4) 0.0178(12) Uani 1 1 d U . .
C27 C 0.4027(5) 0.7478(5) 0.3172(4) 0.0228(13) Uani 1 1 d U . .
H27 H 0.4215 0.7184 0.3659 0.027 Uiso 1 1 calc R . .
C28 C 0.4672(6) 0.7202(5) 0.2450(5) 0.0269(14) Uani 1 1 d U . .
H28 H 0.5311 0.6731 0.2436 0.032 Uiso 1 1 calc R . .
C29 C 0.4370(6) 0.7628(5) 0.1740(4) 0.0294(15) Uani 1 1 d U . .
H29 H 0.4805 0.7467 0.1231 0.035 Uiso 1 1 calc R . .
C30 C 0.3413(5) 0.8293(5) 0.1801(4) 0.0242(14) Uani 1 1 d U . .
H30 H 0.3191 0.8574 0.1316 0.029 Uiso 1 1 calc R . .
C31 C 0.2489(5) 0.8500(4) 0.4001(4) 0.0163(12) Uani 1 1 d U . .
C32 C 0.3118(5) 0.8701(4) 0.4644(4) 0.0190(12) Uani 1 1 d U . .
C33 C 0.2488(6) 0.8896(5) 0.5405(4) 0.0249(14) Uani 1 1 d U . .
H33 H 0.2901 0.9005 0.5854 0.030 Uiso 1 1 calc R . .
C34 C 0.1272(6) 0.8931(5) 0.5512(4) 0.0246(14) Uani 1 1 d U . .
H34 H 0.0859 0.9062 0.6034 0.030 Uiso 1 1 calc R . .
C35 C 0.0653(6) 0.8778(4) 0.4876(4) 0.0209(13) Uani 1 1 d U . .
H35 H -0.0184 0.8806 0.4961 0.025 Uiso 1 1 calc R . .
C36 C 0.1238(5) 0.8582(4) 0.4105(4) 0.0172(12) Uani 1 1 d U . .
C37 C 0.0595(5) 0.8475(5) 0.3397(4) 0.0178(13) Uani 1 1 d U . .
H37A H -0.0256 0.8635 0.3556 0.021 Uiso 1 1 calc R . .
H37B H 0.0698 0.7805 0.3214 0.021 Uiso 1 1 calc R . .
C38 C 0.4412(5) 0.8753(5) 0.4561(4) 0.0235(14) Uani 1 1 d U . .
C39 C 0.5067(6) 0.8393(5) 0.5169(5) 0.0324(16) Uani 1 1 d U . .
H39 H 0.4676 0.8110 0.5636 0.039 Uiso 1 1 calc R . .
C40 C 0.6274(7) 0.8445(6) 0.5099(6) 0.0425(19) Uani 1 1 d U . .
H40 H 0.6707 0.8207 0.5519 0.051 Uiso 1 1 calc R . .
C41 C 0.6847(7) 0.8841(6) 0.4423(6) 0.046(2) Uani 1 1 d U . .
H41 H 0.7678 0.8865 0.4373 0.055 Uiso 1 1 calc R . .
C42 C 0.6230(6) 0.9206(5) 0.3812(5) 0.0375(17) Uani 1 1 d U . .
H42 H 0.6634 0.9474 0.3344 0.045 Uiso 1 1 calc R . .
C43 C 0.5015(6) 0.9178(5) 0.3889(4) 0.0254(14) Uani 1 1 d U . .
H43 H 0.4586 0.9451 0.3480 0.031 Uiso 1 1 calc R . .
C44 C 0.1350(5) 0.9525(5) 0.0678(4) 0.0226(14) Uani 1 1 d U . .
C45 C 0.1479(6) 0.9855(5) -0.0103(4) 0.0238(14) Uani 1 1 d U . .
H45 H 0.1191 0.9517 -0.0521 0.029 Uiso 1 1 calc R . .
C46 C 0.2028(6) 1.0681(5) -0.0278(4) 0.0306(15) Uani 1 1 d U . .
H46 H 0.2153 1.0908 -0.0817 0.037 Uiso 1 1 calc R . .
C47 C 0.2390(7) 1.1166(5) 0.0346(4) 0.0323(16) Uani 1 1 d U . .
H47 H 0.2769 1.1738 0.0247 0.039 Uiso 1 1 calc R . .
C48 C 0.2195(6) 1.0808(5) 0.1133(4) 0.0283(15) Uani 1 1 d U . .
H48 H 0.2429 1.1156 0.1565 0.034 Uiso 1 1 calc R . .
O1 O 0.3408(4) 0.3267(3) 0.1342(2) 0.0203(9) Uani 1 1 d U . .
O2 O 0.4265(4) 0.3001(3) 0.0086(3) 0.0282(11) Uani 1 1 d U . .
O3 O 0.1771(4) 0.5934(4) 0.3230(3) 0.0354(13) Uani 1 1 d U . .
O4 O 0.0844(4) 0.8331(3) 0.1646(3) 0.0202(9) Uani 1 1 d U . .
N1 N 0.1099(4) 0.3707(3) 0.2093(3) 0.0175(10) Uani 1 1 d U . .
N2 N 0.2738(4) 0.5064(4) 0.1008(3) 0.0174(11) Uani 1 1 d U . .
N3 N 0.2782(4) 0.8562(4) 0.2503(3) 0.0207(11) Uani 1 1 d U . .
N4 N 0.1697(4) 1.0003(4) 0.1295(3) 0.0211(11) Uani 1 1 d U . .
C49 C 0.0853(5) 0.8587(5) 0.0898(4) 0.0215(13) Uani 1 1 d U . .
O5 O 0.0517(4) 0.8096(3) 0.0372(3) 0.0280(11) Uani 1 1 d U . .
C50 C 0.1487(5) 1.0289(5) 0.3136(4) 0.0202(13) Uani 1 1 d U . .
O6 O 0.1649(4) 1.0901(4) 0.3530(3) 0.0322(12) Uani 1 1 d U . .
Cl1 Cl 0.45878(13) 0.47828(12) 0.21924(10) 0.0271(4) Uani 1 1 d . . .
Cl2 Cl -0.07241(13) 1.00195(12) 0.23472(10) 0.0250(3) Uani 1 1 d . . .
C51 C 0.5435(7) 0.1901(7) 0.1944(6) 0.060(3) Uani 1 1 d . . .
H51 H 0.4862 0.2388 0.1742 0.072 Uiso 1 1 calc R . .
Cl3 Cl 0.6244(2) 0.2456(2) 0.2633(2) 0.0799(9) Uani 1 1 d . . .
Cl4 Cl 0.6413(2) 0.1489(2) 0.11444(18) 0.0798(9) Uani 1 1 d . . .
Cl5 Cl 0.4651(2) 0.1005(2) 0.2435(2) 0.0823(10) Uani 1 1 d . . .
C52 C -0.1274(7) 0.6916(6) 0.1719(5) 0.037(2) Uani 0.896(5) 1 d PDU A 1
H52 H -0.0690 0.7385 0.1529 0.045 Uiso 0.896(5) 1 calc PR A 1
Cl6 Cl -0.0567(2) 0.5763(2) 0.1631(2) 0.0811(14) Uani 0.896(5) 1 d PDU A 1
Cl7 Cl -0.2407(2) 0.69943(19) 0.11027(18) 0.0385(6) Uani 0.896(5) 1 d PDU A 1
Cl8 Cl -0.1840(3) 0.7178(2) 0.27140(16) 0.0675(10) Uani 0.896(5) 1 d PD A 1
C52' C -0.091(7) 0.667(6) 0.136(5) 0.039(10) Uiso 0.104(5) 1 d PU A 2
H52' H -0.0402 0.7162 0.1098 0.046 Uiso 0.104(5) 1 calc PR A 2
Cl6' Cl -0.061(2) 0.5635(18) 0.0810(16) 0.057(7) Uiso 0.104(5) 1 d PU A 2
Cl7' Cl -0.049(2) 0.6430(19) 0.2336(16) 0.062(7) Uiso 0.104(5) 1 d PU A 2
Cl8' Cl -0.239(3) 0.712(3) 0.144(2) 0.067(9) Uiso 0.104(5) 1 d PU A 2

loop_
_atom_site_aniso_label
_atom_site_aniso_U_11
_atom_site_aniso_U_22
_atom_site_aniso_U_33
_atom_site_aniso_U_23
_atom_site_aniso_U_13
_atom_site_aniso_U_12
Ir1 0.01723(12) 0.01983(14) 0.01288(12) -0.00219(10) 0.00052(10) -0.00216(9)
Ir2 0.01654(12) 0.01976(14) 0.01446(12) -0.00352(10) -0.00141(10) -0.00333(9)
C1 0.021(3) 0.019(3) 0.019(3) -0.003(2) -0.003(2) -0.002(2)
C2 0.028(3) 0.021(3) 0.021(3) -0.004(2) -0.002(2) -0.004(2)
C3 0.031(3) 0.021(4) 0.035(4) -0.009(3) -0.006(3) -0.009(3)
C4 0.026(3) 0.038(4) 0.025(3) -0.009(3) -0.009(3) -0.002(3)
C5 0.023(3) 0.024(4) 0.019(3) -0.005(2) -0.002(2) 0.001(2)
C6 0.023(3) 0.011(3) 0.017(3) 0.002(2) -0.003(2) -0.003(2)
C7 0.026(3) 0.022(3) 0.015(3) 0.001(2) 0.000(2) -0.005(2)
C8 0.030(3) 0.022(3) 0.020(3) 0.000(3) 0.003(2) -0.002(3)
C9 0.036(3) 0.025(4) 0.015(3) 0.000(3) -0.003(2) 0.001(3)
C10 0.029(3) 0.027(4) 0.018(3) 0.003(3) -0.007(2) 0.002(3)
C11 0.023(3) 0.015(3) 0.019(3) -0.001(2) 0.001(2) -0.005(2)
C12 0.018(3) 0.032(4) 0.021(3) 0.003(3) 0.000(2) -0.002(3)
C13 0.030(3) 0.013(3) 0.024(3) -0.002(2) 0.001(2) 0.001(2)
C14 0.032(3) 0.018(3) 0.026(3) 0.001(3) 0.001(3) -0.004(3)
C15 0.029(3) 0.035(4) 0.028(4) 0.000(3) 0.004(3) -0.007(3)
C16 0.030(3) 0.038(4) 0.039(4) 0.000(3) -0.005(3) -0.005(3)
C17 0.031(3) 0.033(4) 0.035(4) 0.006(3) -0.004(3) -0.008(3)
C18 0.026(3) 0.033(4) 0.027(3) 0.003(3) 0.000(3) -0.011(3)
C19 0.019(3) 0.013(3) 0.023(3) -0.006(2) 0.001(2) -0.003(2)
C20 0.024(3) 0.028(3) 0.015(3) -0.002(2) 0.001(2) -0.004(2)
C21 0.035(4) 0.030(4) 0.017(3) 0.005(3) 0.000(3) -0.004(3)
C22 0.026(3) 0.019(3) 0.033(4) 0.007(3) -0.003(3) 0.002(2)
C23 0.025(3) 0.020(3) 0.021(3) -0.006(2) 0.004(2) 0.004(2)
C24 0.017(3) 0.024(3) 0.017(3) -0.001(2) -0.004(2) 0.000(2)
C25 0.028(3) 0.021(4) 0.021(3) 0.002(3) 0.001(3) -0.008(3)
C26 0.015(3) 0.020(3) 0.019(3) -0.004(2) -0.001(2) -0.006(2)
C27 0.024(3) 0.018(3) 0.027(3) -0.004(2) -0.004(2) -0.001(2)
C28 0.024(3) 0.019(3) 0.037(4) -0.007(3) 0.002(3) -0.004(2)
C29 0.025(3) 0.031(4) 0.031(3) -0.010(3) -0.001(3) 0.001(3)
C30 0.023(3) 0.028(4) 0.022(3) -0.007(3) -0.002(2) 0.000(2)
C31 0.018(3) 0.016(3) 0.015(3) -0.002(2) 0.001(2) -0.001(2)
C32 0.023(3) 0.012(3) 0.022(3) -0.004(2) -0.005(2) -0.001(2)
C33 0.029(3) 0.029(4) 0.018(3) -0.001(3) -0.007(2) -0.008(3)
C34 0.030(3) 0.023(4) 0.019(3) -0.003(3) 0.003(2) -0.003(3)
C35 0.024(3) 0.018(3) 0.020(3) 0.000(2) 0.000(2) -0.001(2)
C36 0.017(3) 0.021(3) 0.014(3) 0.000(2) 0.001(2) -0.001(2)
C37 0.016(3) 0.023(3) 0.014(3) -0.003(2) 0.001(2) -0.002(2)
C38 0.023(3) 0.019(3) 0.030(3) -0.006(3) -0.008(2) -0.001(2)
C39 0.034(3) 0.025(4) 0.040(4) -0.005(3) -0.014(3) 0.002(3)
C40 0.037(4) 0.035(4) 0.059(5) -0.012(3) -0.024(3) 0.003(3)
C41 0.024(3) 0.043(5) 0.072(5) -0.016(4) -0.013(3) -0.001(3)
C42 0.032(3) 0.030(4) 0.050(4) -0.011(3) 0.002(3) -0.011(3)
C43 0.027(3) 0.017(3) 0.034(4) -0.007(3) -0.003(3) -0.008(3)
C44 0.022(3) 0.030(4) 0.016(3) -0.002(2) 0.000(2) -0.005(3)
C45 0.025(3) 0.029(4) 0.017(3) -0.002(2) -0.005(2) 0.004(3)
C46 0.040(4) 0.028(4) 0.022(3) 0.003(3) -0.002(3) 0.002(3)
C47 0.044(4) 0.024(4) 0.028(3) 0.000(3) 0.000(3) -0.004(3)
C48 0.037(4) 0.024(4) 0.026(3) -0.003(3) -0.006(3) -0.010(3)
O1 0.024(2) 0.022(2) 0.013(2) -0.0015(17) 0.0007(17) 0.0010(18)
O2 0.030(2) 0.027(3) 0.024(3) -0.002(2) 0.005(2) 0.002(2)
O3 0.048(3) 0.028(3) 0.025(3) -0.008(2) 0.013(2) -0.004(2)
O4 0.024(2) 0.020(2) 0.017(2) -0.0040(17) -0.0035(17) -0.0039(17)
N1 0.023(2) 0.012(3) 0.017(2) -0.0015(19) -0.001(2) 0.0003(19)
N2 0.013(2) 0.022(3) 0.017(3) -0.004(2) -0.0008(19) -0.0030(19)
N3 0.019(2) 0.027(3) 0.016(2) -0.005(2) 0.004(2) -0.006(2)
N4 0.020(3) 0.022(3) 0.021(3) -0.007(2) 0.000(2) -0.003(2)
C49 0.017(3) 0.024(3) 0.022(3) -0.006(2) 0.001(2) 0.005(2)
O5 0.033(3) 0.031(3) 0.022(2) -0.009(2) -0.008(2) -0.005(2)
C50 0.017(3) 0.026(4) 0.017(3) -0.004(3) -0.001(2) -0.001(2)
O6 0.033(3) 0.035(3) 0.030(3) -0.009(2) -0.006(2) -0.007(2)
Cl1 0.0196(7) 0.0381(10) 0.0244(8) -0.0004(7) -0.0012(6) -0.0094(6)
Cl2 0.0214(7) 0.0298(9) 0.0240(9) -0.0027(6) -0.0058(6) 0.0011(6)
C51 0.041(5) 0.049(6) 0.083(8) 0.030(5) 0.008(5) 0.014(4)
Cl3 0.0630(17) 0.083(2) 0.089(2) -0.0122(17) 0.0044(15) -0.0011(15)
Cl4 0.0588(16) 0.103(2) 0.0684(19) 0.0014(16) 0.0145(14) 0.0191(15)
Cl5 0.0567(15) 0.0657(19) 0.122(3) 0.0524(18) 0.0001(16) -0.0087(13)
C52 0.031(5) 0.036(5) 0.048(6) 0.018(4) -0.011(4) -0.015(4)
Cl6 0.0454(15) 0.073(2) 0.112(3) 0.056(2) 0.0235(16) 0.0236(13)
Cl7 0.0367(12) 0.0441(15) 0.0381(16) 0.0073(12) -0.0156(11) -0.0085(10)
Cl8 0.092(2) 0.077(2) 0.0421(16) 0.0012(14) -0.0210(14) -0.0432(17)

loop_
_atom_type_symbol
_atom_type_description
_atom_type_scat_dispersion_real
_atom_type_scat_dispersion_imag
_atom_type_scat_source
C C 0.0033 0.0016 'International Tables Vol C Tables 4.2.6.8 and 6.1.1.4'
H H 0.0000 0.0000 'International Tables Vol C Tables 4.2.6.8 and 6.1.1.4'
N N 0.0061 0.0033 'International Tables Vol C Tables 4.2.6.8 and 6.1.1.4'
O O 0.0106 0.0060 'International Tables Vol C Tables 4.2.6.8 and 6.1.1.4'
Cl Cl 0.1484 0.1585 'International Tables Vol C Tables 4.2.6.8 and 6.1.1.4'
Ir Ir -1.4442 7.9887 'International Tables Vol C Tables 4.2.6.8 and 6.1.1.4'

loop_
_geom_angle_atom_site_label_1
_geom_angle_atom_site_label_2
_geom_angle_atom_site_label_3
_geom_angle
_geom_angle_site_symmetry_1
_geom_angle_site_symmetry_3
_geom_angle_publ_flag
C25 Ir1 O1 176.8(2) . . ?
C25 Ir1 C12 93.4(3) . . ?
O1 Ir1 C12 88.9(2) . . ?
C25 Ir1 N1 96.8(2) . . ?
O1 Ir1 N1 85.73(18) . . ?
C12 Ir1 N1 83.9(2) . . ?
C25 Ir1 N2 99.3(2) . . ?
O1 Ir1 N2 78.33(18) . . ?
C12 Ir1 N2 167.0(2) . . ?
N1 Ir1 N2 97.36(19) . . ?
C25 Ir1 Cl1 90.0(2) . . ?
O1 Ir1 Cl1 87.70(12) . . ?
C12 Ir1 Cl1 91.49(18) . . ?
N1 Ir1 Cl1 172.02(14) . . ?
N2 Ir1 Cl1 85.72(13) . . ?
C50 Ir2 O4 177.5(2) . . ?
C50 Ir2 C37 92.8(3) . . ?
O4 Ir2 C37 89.5(2) . . ?
C50 Ir2 N3 95.0(2) . . ?
O4 Ir2 N3 86.26(19) . . ?
C37 Ir2 N3 83.7(2) . . ?
C50 Ir2 N4 99.6(2) . . ?
O4 Ir2 N4 78.15(18) . . ?
C37 Ir2 N4 167.6(2) . . ?
N3 Ir2 N4 95.8(2) . . ?
C50 Ir2 Cl2 92.1(2) . . ?
O4 Ir2 Cl2 86.80(13) . . ?
C37 Ir2 Cl2 92.32(17) . . ?
N3 Ir2 Cl2 172.05(15) . . ?
N4 Ir2 Cl2 86.53(14) . . ?
N1 C1 C2 119.0(6) . . ?
N1 C1 C6 120.6(5) . . ?
C2 C1 C6 120.4(5) . . ?
C3 C2 C1 121.4(6) . . ?
C2 C3 C4 119.3(6) . . ?
C5 C4 C3 118.2(6) . . ?
N1 C5 C4 122.5(6) . . ?
C11 C6 C7 119.9(6) . . ?
C11 C6 C1 119.4(5) . . ?
C7 C6 C1 120.6(6) . . ?
C8 C7 C6 117.9(6) . . ?
C8 C7 C13 117.8(6) . . ?
C6 C7 C13 124.0(6) . . ?
C7 C8 C9 122.7(6) . . ?
C8 C9 C10 118.6(6) . . ?
C11 C10 C9 121.5(6) . . ?
C10 C11 C6 119.3(6) . . ?
C10 C11 C12 121.1(6) . . ?
C6 C11 C12 119.5(6) . . ?
C11 C12 Ir1 112.7(5) . . ?
C18 C13 C14 117.9(6) . . ?
C18 C13 C7 121.9(6) . . ?
C14 C13 C7 120.0(6) . . ?
C15 C14 C13 120.4(7) . . ?
C16 C15 C14 120.7(6) . . ?
C15 C16 C17 120.2(7) . . ?
C16 C17 C18 119.5(7) . . ?
C13 C18 C17 121.2(6) . . ?
N2 C19 C20 123.1(6) . . ?
N2 C19 C24 115.8(5) . . ?
C20 C19 C24 121.0(6) . . ?
C21 C20 C19 117.8(6) . . ?
C22 C21 C20 119.8(6) . . ?
C21 C22 C23 119.0(6) . . ?
N2 C23 C22 122.0(6) . . ?
O2 C24 O1 122.8(6) . . ?
O2 C24 C19 120.9(6) . . ?
O1 C24 C19 116.3(5) . . ?
O3 C25 Ir1 175.4(5) . . ?
N3 C26 C27 120.3(6) . . ?
N3 C26 C31 120.2(6) . . ?
C27 C26 C31 119.5(6) . . ?
C28 C27 C26 121.2(7) . . ?
C27 C28 C29 118.5(6) . . ?
C30 C29 C28 117.8(6) . . ?
N3 C30 C29 123.7(7) . . ?
C32 C31 C36 120.4(5) . . ?
C32 C31 C26 121.0(5) . . ?
C36 C31 C26 118.5(5) . . ?
C33 C32 C31 118.4(6) . . ?
C33 C32 C38 117.7(6) . . ?
C31 C32 C38 123.9(6) . . ?
C34 C33 C32 120.8(6) . . ?
C35 C34 C33 120.9(6) . . ?
C34 C35 C36 120.6(6) . . ?
C35 C36 C31 118.6(6) . . ?
C35 C36 C37 121.9(5) . . ?
C31 C36 C37 119.4(5) . . ?
C36 C37 Ir2 111.9(4) . . ?
C43 C38 C39 118.0(6) . . ?
C43 C38 C32 121.5(6) . . ?
C39 C38 C32 120.5(6) . . ?
C40 C39 C38 120.8(7) . . ?
C41 C40 C39 119.9(8) . . ?
C40 C41 C42 120.9(7) . . ?
C41 C42 C43 119.4(7) . . ?
C42 C43 C38 120.9(7) . . ?
N4 C44 C45 122.2(6) . . ?
N4 C44 C49 115.4(6) . . ?
C45 C44 C49 122.4(6) . . ?
C44 C45 C46 119.6(7) . . ?
C47 C46 C45 118.3(6) . . ?
C46 C47 C48 119.2(7) . . ?
N4 C48 C47 122.4(7) . . ?
C24 O1 Ir1 116.5(4) . . ?
C49 O4 Ir2 116.8(4) . . ?
C5 N1 C1 119.3(5) . . ?
C5 N1 Ir1 116.5(4) . . ?
C1 N1 Ir1 123.0(4) . . ?
C23 N2 C19 118.3(5) . . ?
C23 N2 Ir1 129.4(4) . . ?
C19 N2 Ir1 111.5(4) . . ?
C30 N3 C26 118.3(6) . . ?
C30 N3 Ir2 117.4(5) . . ?
C26 N3 Ir2 123.2(4) . . ?
C48 N4 C44 118.2(6) . . ?
C48 N4 Ir2 130.1(5) . . ?
C44 N4 Ir2 111.5(4) . . ?
O5 C49 O4 123.6(6) . . ?
O5 C49 C44 120.1(6) . . ?
O4 C49 C44 116.3(6) . . ?
O6 C50 Ir2 176.5(6) . . ?
Cl4 C51 Cl5 113.0(6) . . ?
Cl4 C51 Cl3 107.6(5) . . ?
Cl5 C51 Cl3 110.0(5) . . ?
Cl8 C52 Cl7 110.0(4) . . ?
Cl8 C52 Cl6 111.3(4) . . ?
Cl7 C52 Cl6 108.7(5) . . ?
Cl6' C52' Cl8' 114(5) . . ?
Cl6' C52' Cl7' 107(5) . . ?
Cl8' C52' Cl7' 110(5) . . ?

loop_
_geom_bond_atom_site_label_1
_geom_bond_atom_site_label_2
_geom_bond_distance
_geom_bond_site_symmetry_2
_geom_bond_publ_flag
Ir1 C25 1.835(7) . ?
Ir1 O1 2.063(4) . ?
Ir1 C12 2.070(6) . ?
Ir1 N1 2.075(5) . ?
Ir1 N2 2.166(5) . ?
Ir1 Cl1 2.3392(15) . ?
Ir2 C50 1.845(7) . ?
Ir2 O4 2.049(4) . ?
Ir2 C37 2.071(6) . ?
Ir2 N3 2.074(5) . ?
Ir2 N4 2.166(5) . ?
Ir2 Cl2 2.3481(16) . ?
C1 N1 1.382(7) . ?
C1 C2 1.383(8) . ?
C1 C6 1.470(8) . ?
C2 C3 1.368(9) . ?
C3 C4 1.394(10) . ?
C4 C5 1.379(9) . ?
C5 N1 1.353(8) . ?
C6 C11 1.412(9) . ?
C6 C7 1.430(8) . ?
C7 C8 1.388(9) . ?
C7 C13 1.474(9) . ?
C8 C9 1.389(9) . ?
C9 C10 1.392(9) . ?
C10 C11 1.392(9) . ?
C11 C12 1.477(8) . ?
C13 C18 1.388(9) . ?
C13 C14 1.405(8) . ?
C14 C15 1.390(10) . ?
C15 C16 1.368(10) . ?
C16 C17 1.382(9) . ?
C17 C18 1.400(10) . ?
C19 N2 1.348(7) . ?
C19 C20 1.386(8) . ?
C19 C24 1.507(9) . ?
C20 C21 1.383(9) . ?
C21 C22 1.376(9) . ?
C22 C23 1.393(9) . ?
C23 N2 1.336(8) . ?
C24 O2 1.227(7) . ?
C24 O1 1.304(7) . ?
C25 O3 1.134(8) . ?
C26 N3 1.363(8) . ?
C26 C27 1.380(9) . ?
C26 C31 1.493(8) . ?
C27 C28 1.375(9) . ?
C28 C29 1.391(10) . ?
C29 C30 1.384(9) . ?
C30 N3 1.341(8) . ?
C31 C32 1.401(8) . ?
C31 C36 1.419(8) . ?
C32 C33 1.399(9) . ?
C32 C38 1.479(9) . ?
C33 C34 1.381(9) . ?
C34 C35 1.370(9) . ?
C35 C36 1.393(8) . ?
C36 C37 1.477(8) . ?
C38 C43 1.400(9) . ?
C38 C39 1.402(9) . ?
C39 C40 1.382(10) . ?
C40 C41 1.372(12) . ?
C41 C42 1.383(11) . ?
C42 C43 1.386(9) . ?
C44 N4 1.348(8) . ?
C44 C45 1.373(8) . ?
C44 C49 1.506(9) . ?
C45 C46 1.381(9) . ?
C46 C47 1.367(10) . ?
C47 C48 1.399(9) . ?
C48 N4 1.322(8) . ?
O4 C49 1.294(7) . ?
C49 O5 1.234(8) . ?
C50 O6 1.127(7) . ?
C51 Cl4 1.709(10) . ?
C51 Cl5 1.749(9) . ?
C51 Cl3 1.778(11) . ?
C52 Cl8 1.736(8) . ?
C52 Cl7 1.745(8) . ?
C52 Cl6 1.763(8) . ?
C52' Cl6' 1.72(9) . ?
C52' Cl8' 1.76(9) . ?
C52' Cl7' 1.77(9) . ?

loop_
_geom_hbond_atom_site_label_D
_geom_hbond_atom_site_label_H
_geom_hbond_atom_site_label_A
_geom_hbond_distance_DH
_geom_hbond_distance_HA
_geom_hbond_distance_DA
_geom_hbond_angle_DHA
_geom_hbond_site_symmetry_A
C4 H4 O5 0.95 2.27 3.147(8) 152.7 2_565
C8 H8 O3 0.95 2.48 3.408(8) 165.4 2_566
C20 H20 Cl1 0.95 2.84 3.480(6) 125.7 2_665
C29 H29 O2 0.95 2.39 3.340(8) 174.5 2_665
C43 H43 Cl5 0.95 2.79 3.565(8) 138.9 1_565
C34 H34 Cl2 0.95 2.98 3.830(7) 149.8 2_576
C46 H46 Cl8' 0.95 2.98 3.67(4) 130.4 2_575
C47 H47 O2 0.95 2.56 3.481(9) 164.5 1_565

loop_
_geom_torsion_atom_site_label_1
_geom_torsion_atom_site_label_2
_geom_torsion_atom_site_label_3
_geom_torsion_atom_site_label_4
_geom_torsion
_geom_torsion_site_symmetry_1
_geom_torsion_site_symmetry_2
_geom_torsion_site_symmetry_3
_geom_torsion_site_symmetry_4
_geom_torsion_publ_flag
N1 C1 C2 C3 -3.4(10) . . . . ?
C6 C1 C2 C3 179.3(6) . . . . ?
C1 C2 C3 C4 -1.2(10) . . . . ?
C2 C3 C4 C5 3.9(10) . . . . ?
C3 C4 C5 N1 -1.9(10) . . . . ?
N1 C1 C6 C11 -45.7(8) . . . . ?
C2 C1 C6 C11 131.6(6) . . . . ?
N1 C1 C6 C7 138.4(6) . . . . ?
C2 C1 C6 C7 -44.3(9) . . . . ?
C11 C6 C7 C8 -3.7(9) . . . . ?
C1 C6 C7 C8 172.3(6) . . . . ?
C11 C6 C7 C13 170.6(6) . . . . ?
C1 C6 C7 C13 -13.5(9) . . . . ?
C6 C7 C8 C9 2.8(10) . . . . ?
C13 C7 C8 C9 -171.8(6) . . . . ?
C7 C8 C9 C10 0.2(10) . . . . ?
C8 C9 C10 C11 -2.4(10) . . . . ?
C9 C10 C11 C6 1.5(10) . . . . ?
C9 C10 C11 C12 178.9(6) . . . . ?
C7 C6 C11 C10 1.6(9) . . . . ?
C1 C6 C11 C10 -174.3(6) . . . . ?
C7 C6 C11 C12 -175.8(6) . . . . ?
C1 C6 C11 C12 8.2(9) . . . . ?
C10 C11 C12 Ir1 -126.6(6) . . . . ?
C6 C11 C12 Ir1 50.8(7) . . . . ?
C25 Ir1 C12 C11 37.0(5) . . . . ?
O1 Ir1 C12 C11 -145.3(5) . . . . ?
N1 Ir1 C12 C11 -59.4(5) . . . . ?
N2 Ir1 C12 C11 -155.6(8) . . . . ?
Cl1 Ir1 C12 C11 127.1(5) . . . . ?
C8 C7 C13 C18 132.7(7) . . . . ?
C6 C7 C13 C18 -41.5(10) . . . . ?
C8 C7 C13 C14 -42.0(9) . . . . ?
C6 C7 C13 C14 143.8(7) . . . . ?
C18 C13 C14 C15 -1.0(10) . . . . ?
C7 C13 C14 C15 173.9(6) . . . . ?
C13 C14 C15 C16 0.8(11) . . . . ?
C14 C15 C16 C17 -0.3(12) . . . . ?
C15 C16 C17 C18 0.2(12) . . . . ?
C14 C13 C18 C17 0.9(11) . . . . ?
C7 C13 C18 C17 -173.9(7) . . . . ?
C16 C17 C18 C13 -0.5(11) . . . . ?
N2 C19 C20 C21 0.6(10) . . . . ?
C24 C19 C20 C21 178.3(6) . . . . ?
C19 C20 C21 C22 -0.4(10) . . . . ?
C20 C21 C22 C23 1.3(10) . . . . ?
C21 C22 C23 N2 -2.6(10) . . . . ?
N2 C19 C24 O2 177.0(6) . . . . ?
C20 C19 C24 O2 -0.7(9) . . . . ?
N2 C19 C24 O1 -1.8(8) . . . . ?
C20 C19 C24 O1 -179.6(6) . . . . ?
N3 C26 C27 C28 4.1(9) . . . . ?
C31 C26 C27 C28 -175.8(6) . . . . ?
C26 C27 C28 C29 -1.2(9) . . . . ?
C27 C28 C29 C30 -1.5(10) . . . . ?
C28 C29 C30 N3 1.5(10) . . . . ?
N3 C26 C31 C32 -134.4(6) . . . . ?
C27 C26 C31 C32 45.6(8) . . . . ?
N3 C26 C31 C36 47.0(8) . . . . ?
C27 C26 C31 C36 -133.0(6) . . . . ?
C36 C31 C32 C33 5.9(9) . . . . ?
C26 C31 C32 C33 -172.6(6) . . . . ?
C36 C31 C32 C38 -171.9(6) . . . . ?
C26 C31 C32 C38 9.5(10) . . . . ?
C31 C32 C33 C34 -2.9(10) . . . . ?
C38 C32 C33 C34 175.1(6) . . . . ?
C32 C33 C34 C35 -0.1(10) . . . . ?
C33 C34 C35 C36 0.1(10) . . . . ?
C34 C35 C36 C31 2.9(9) . . . . ?
C34 C35 C36 C37 -176.0(6) . . . . ?
C32 C31 C36 C35 -6.0(9) . . . . ?
C26 C31 C36 C35 172.6(6) . . . . ?
C32 C31 C36 C37 173.0(6) . . . . ?
C26 C31 C36 C37 -8.4(9) . . . . ?
C35 C36 C37 Ir2 127.4(5) . . . . ?
C31 C36 C37 Ir2 -51.5(7) . . . . ?
C50 Ir2 C37 C36 -34.0(5) . . . . ?
O4 Ir2 C37 C36 147.0(4) . . . . ?
N3 Ir2 C37 C36 60.7(4) . . . . ?
N4 Ir2 C37 C36 149.4(9) . . . . ?
Cl2 Ir2 C37 C36 -126.2(4) . . . . ?
C33 C32 C38 C43 -137.5(7) . . . . ?
C31 C32 C38 C43 40.4(10) . . . . ?
C33 C32 C38 C39 41.0(9) . . . . ?
C31 C32 C38 C39 -141.2(7) . . . . ?
C43 C38 C39 C40 -1.0(11) . . . . ?
C32 C38 C39 C40 -179.5(7) . . . . ?
C38 C39 C40 C41 -0.9(12) . . . . ?
C39 C40 C41 C42 1.1(13) . . . . ?
C40 C41 C42 C43 0.5(12) . . . . ?
C41 C42 C43 C38 -2.5(11) . . . . ?
C39 C38 C43 C42 2.7(10) . . . . ?
C32 C38 C43 C42 -178.8(6) . . . . ?
N4 C44 C45 C46 3.0(10) . . . . ?
C49 C44 C45 C46 -174.7(6) . . . . ?
C44 C45 C46 C47 -2.4(10) . . . . ?
C45 C46 C47 C48 0.2(11) . . . . ?
C46 C47 C48 N4 1.7(11) . . . . ?
O2 C24 O1 Ir1 173.2(5) . . . . ?
C19 C24 O1 Ir1 -8.0(7) . . . . ?
C12 Ir1 O1 C24 -167.4(4) . . . . ?
N1 Ir1 O1 C24 108.6(4) . . . . ?
N2 Ir1 O1 C24 10.2(4) . . . . ?
Cl1 Ir1 O1 C24 -75.9(4) . . . . ?
C37 Ir2 O4 C49 167.0(4) . . . . ?
N3 Ir2 O4 C49 -109.3(4) . . . . ?
N4 Ir2 O4 C49 -12.5(4) . . . . ?
Cl2 Ir2 O4 C49 74.6(4) . . . . ?
C4 C5 N1 C1 -2.7(9) . . . . ?
C4 C5 N1 Ir1 165.3(5) . . . . ?
C2 C1 N1 C5 5.3(9) . . . . ?
C6 C1 N1 C5 -177.4(6) . . . . ?
C2 C1 N1 Ir1 -161.8(5) . . . . ?
C6 C1 N1 Ir1 15.5(8) . . . . ?
C25 Ir1 N1 C5 129.4(5) . . . . ?
O1 Ir1 N1 C5 -48.6(4) . . . . ?
C12 Ir1 N1 C5 -138.0(5) . . . . ?
N2 Ir1 N1 C5 29.0(5) . . . . ?
C25 Ir1 N1 C1 -63.2(5) . . . . ?
O1 Ir1 N1 C1 118.8(5) . . . . ?
C12 Ir1 N1 C1 29.5(5) . . . . ?
N2 Ir1 N1 C1 -163.6(5) . . . . ?
C22 C23 N2 C19 2.8(9) . . . . ?
C22 C23 N2 Ir1 171.4(5) . . . . ?
C20 C19 N2 C23 -1.8(9) . . . . ?
C24 C19 N2 C23 -179.6(5) . . . . ?
C20 C19 N2 Ir1 -172.4(5) . . . . ?
C24 C19 N2 Ir1 9.9(6) . . . . ?
C25 Ir1 N2 C23 -2.1(6) . . . . ?
O1 Ir1 N2 C23 -179.9(5) . . . . ?
C12 Ir1 N2 C23 -169.3(9) . . . . ?
N1 Ir1 N2 C23 96.1(5) . . . . ?
Cl1 Ir1 N2 C23 -91.3(5) . . . . ?
C25 Ir1 N2 C19 167.1(4) . . . . ?
O1 Ir1 N2 C19 -10.6(4) . . . . ?
C12 Ir1 N2 C19 -0.1(12) . . . . ?
N1 Ir1 N2 C19 -94.7(4) . . . . ?
Cl1 Ir1 N2 C19 77.9(4) . . . . ?
C29 C30 N3 C26 1.3(9) . . . . ?
C29 C30 N3 Ir2 -167.2(5) . . . . ?
C27 C26 N3 C30 -4.1(8) . . . . ?
C31 C26 N3 C30 175.8(5) . . . . ?
C27 C26 N3 Ir2 163.7(4) . . . . ?
C31 C26 N3 Ir2 -16.3(7) . . . . ?
C50 Ir2 N3 C30 -129.7(5) . . . . ?
O4 Ir2 N3 C30 48.1(5) . . . . ?
C37 Ir2 N3 C30 138.0(5) . . . . ?
N4 Ir2 N3 C30 -29.6(5) . . . . ?
C50 Ir2 N3 C26 62.3(5) . . . . ?
O4 Ir2 N3 C26 -119.8(5) . . . . ?
C37 Ir2 N3 C26 -29.9(5) . . . . ?
N4 Ir2 N3 C26 162.5(5) . . . . ?
C47 C48 N4 C44 -1.2(10) . . . . ?
C47 C48 N4 Ir2 -175.3(5) . . . . ?
C45 C44 N4 C48 -1.2(10) . . . . ?
C49 C44 N4 C48 176.6(6) . . . . ?
C45 C44 N4 Ir2 174.0(5) . . . . ?
C49 C44 N4 Ir2 -8.2(7) . . . . ?
C50 Ir2 N4 C48 6.2(6) . . . . ?
O4 Ir2 N4 C48 -174.8(6) . . . . ?
C37 Ir2 N4 C48 -177.2(9) . . . . ?
N3 Ir2 N4 C48 -89.8(6) . . . . ?
Cl2 Ir2 N4 C48 97.8(6) . . . . ?
C50 Ir2 N4 C44 -168.2(5) . . . . ?
O4 Ir2 N4 C44 10.8(4) . . . . ?
C37 Ir2 N4 C44 8.3(12) . . . . ?
N3 Ir2 N4 C44 95.7(4) . . . . ?
Cl2 Ir2 N4 C44 -76.6(4) . . . . ?
Ir2 O4 C49 O5 -170.3(5) . . . . ?
Ir2 O4 C49 C44 12.0(7) . . . . ?
N4 C44 C49 O5 -179.7(6) . . . . ?
C45 C44 C49 O5 -1.9(9) . . . . ?
N4 C44 C49 O4 -1.9(8) . . . . ?
C45 C44 C49 O4 175.9(6) . . . . ?
